data_2223773
loop_
_publ_author_name
'Lima, Carlos F. R. A. C.'
'Gomes, Ligia R.'
'Santos, Lu\'is M. N. B. F.'
'Rodriguez-Borges, Jos\'e E.'
'Low, John Nicolson'

_publ_section_title
;
 (<i>E</i>)-1-Phenylbutan-2-one (2,4-dinitrophenyl)hydrazone
;
_journal_coeditor_code HB5130
_journal_issue 11
_journal_name_full 'Acta Crystallographica Section E'
_journal_page_first o2729
_journal_paper_doi 10.1107/S1600536809041178
_journal_volume 65
_journal_year 2009
_chemical_formula_iupac 'C16 H16 N4 O4'
_chemical_formula_moiety 'C16 H16 N4 O4'
_chemical_formula_sum 'C16 H16 N4 O4'
_chemical_formula_weight 328.33
_chemical_name_systematic
;
(<i>E</i>)-1-Phenylbutan-2-one (2,4-dinitrophenyl)hydrazone
;
_space_group_IT_number 14
_symmetry_cell_setting monoclinic
_symmetry_space_group_name_Hall '-P 2yn'
_symmetry_space_group_name_H-M 'P 1 21/n 1'
_atom_sites_solution_hydrogens geom
_atom_sites_solution_primary direct
_atom_sites_solution_secondary difmap
_cell_angle_alpha 90.00
_cell_angle_beta 105.267(5)
_cell_angle_gamma 90.00
_cell_formula_units_Z 4
_cell_length_a 15.8919(13)
_cell_length_b 4.9446(3)
_cell_length_c 20.7397(17)
_cell_measurement_reflns_used 2030
_cell_measurement_temperature 120(2)
_cell_measurement_theta_max 26.5
_cell_measurement_theta_min 3.09
_cell_volume 1572.2(2)
_computing_cell_refinement 'APEX2 and SAINT (Bruker, 2004)'
_computing_data_collection 'APEX2 (Bruker, 2004)'
_computing_data_reduction 'SAINT (Bruker, 2004)'
_computing_molecular_graphics 'ORTEPII (Johnson, 1976) and PLATON (Spek, 2009)'
_computing_publication_material 'SHELXL97 (Sheldrick, 2008)'
_computing_structure_refinement 'SHELXL97 (Sheldrick, 2008)'
_computing_structure_solution 'SHELXS97 (Sheldrick, 2008)'
_diffrn_ambient_temperature 120(2)
_diffrn_detector_area_resol_mean 8.333
_diffrn_measured_fraction_theta_full 0.998
_diffrn_measured_fraction_theta_max 0.996
_diffrn_measurement_device_type 'Bruker SMART APEX'
_diffrn_measurement_method \w
_diffrn_radiation_monochromator graphite
_diffrn_radiation_source 'fine-focus sealed tube'
_diffrn_radiation_type MoK\a
_diffrn_radiation_wavelength 0.71073
_diffrn_reflns_av_R_equivalents 0.0478
_diffrn_reflns_av_sigmaI/netI 0.0487
_diffrn_reflns_limit_h_max 20
_diffrn_reflns_limit_h_min -20
_diffrn_reflns_limit_k_max 6
_diffrn_reflns_limit_k_min -5
_diffrn_reflns_limit_l_max 26
_diffrn_reflns_limit_l_min -26
_diffrn_reflns_number 14305
_diffrn_reflns_theta_full 25.00
_diffrn_reflns_theta_max 27.28
_diffrn_reflns_theta_min 1.45
_diffrn_standards_decay_% 0
_exptl_absorpt_coefficient_mu 0.102
_exptl_absorpt_correction_T_max 0.998
_exptl_absorpt_correction_T_min 0.970
_exptl_absorpt_correction_type multi-scan
_exptl_absorpt_process_details '(SADABS; Bruker, 2004)'
_exptl_crystal_colour orange
_exptl_crystal_density_diffrn 1.387
_exptl_crystal_density_method 'not measured'
_exptl_crystal_description needle
_exptl_crystal_F_000 688
_exptl_crystal_size_max 0.30
_exptl_crystal_size_mid 0.05
_exptl_crystal_size_min 0.02
_refine_diff_density_max 0.251
_refine_diff_density_min -0.193
_refine_ls_extinction_coef 0.0044(11)
_refine_ls_extinction_expression Fc^*^=kFc[1+0.001xFc^2^\l^3^/sin(2\q)]^-1/4^
_refine_ls_extinction_method 'SHELXL97 (Sheldrick, 2008)'
_refine_ls_goodness_of_fit_ref 1.009
_refine_ls_hydrogen_treatment constr
_refine_ls_matrix_type full
_refine_ls_number_parameters 218
_refine_ls_number_reflns 3531
_refine_ls_number_restraints 1
_refine_ls_restrained_S_all 1.010
_refine_ls_R_factor_all 0.0760
_refine_ls_R_factor_gt 0.0413
_refine_ls_shift/su_max 0.000
_refine_ls_shift/su_mean 0.000
_refine_ls_structure_factor_coef Fsqd
_refine_ls_weighting_details 'calc w=1/[\s^2^(Fo^2^)+(0.037P)^2^+0.4505P] where P=(Fo^2^+2Fc^2^)/3'
_refine_ls_weighting_scheme calc
_refine_ls_wR_factor_gt 0.0857
_refine_ls_wR_factor_ref 0.1005
_reflns_number_gt 2418
_reflns_number_total 3531
_reflns_threshold_expression I>2\s(I)
_cod_data_source_file hb5130.cif
_cod_data_source_block I
_cod_depositor_comments
;
The following automatic conversions were performed:

'_chemical_melting_point' value 'not measured' was changed to '?' -
the value is undefined or not given.

Automatic conversion script
Id: cif_fix_values 1646 2011-03-28 12:23:43Z adriana 

The following automatic conversions were performed:

'_chemical_melting_point' value 'not measured' was changed to '?' -
the value is undefined or not given.

Automatic conversion script
Id: cif_fix_values 1715 2011-07-08 13:25:40Z adriana 
;
_cod_original_sg_symbol_H-M 'P 21/n'
_cod_database_code 2223773
_cod_database_fobs_code 2223773

loop_
_symmetry_equiv_pos_as_xyz
'x, y, z'
'-x+1/2, y+1/2, -z+1/2'
'-x, -y, -z'
'x+1/2, -y+1/2, z+1/2'

loop_
_atom_site_type_symbol
_atom_site_label
_atom_site_fract_x
_atom_site_fract_y
_atom_site_fract_z
_atom_site_U_iso_or_equiv
_atom_site_adp_type
_atom_site_calc_flag
_atom_site_refinement_flags
_atom_site_occupancy
_atom_site_disorder_assembly
_atom_site_disorder_group
O O121 0.65610(8) 0.8996(2) 0.17034(6) 0.0325(3) Uani d . 1 . .
O O122 0.70928(7) 0.9899(2) 0.27500(6) 0.0276(3) Uani d . 1 . .
O O141 0.44704(9) 0.2157(3) 0.09414(6) 0.0454(4) Uani d . 1 . .
O O142 0.41347(8) -0.0583(3) 0.16477(7) 0.0427(4) Uani d . 1 . .
N N1 0.66460(8) 0.7090(3) 0.36646(6) 0.0225(3) Uani d D 1 . .
H H1 0.6995 0.8261 0.3582 0.027 Uiso d RD 1 . .
N N2 0.66485(9) 0.6313(3) 0.43054(6) 0.0225(3) Uani d . 1 . .
N N12 0.66156(9) 0.8554(3) 0.22955(7) 0.0225(3) Uani d . 1 . .
N N14 0.45198(9) 0.1408(3) 0.15136(7) 0.0301(3) Uani d . 1 . .
C C2 0.71757(10) 0.7597(3) 0.47833(8) 0.0220(3) Uani d . 1 . .
C C3 0.71901(11) 0.6653(3) 0.54758(8) 0.0250(4) Uani d . 1 . .
H H3A 0.7789 0.6066 0.5708 0.030 Uiso calc R 1 . .
H H3B 0.6800 0.5068 0.5442 0.030 Uiso calc R 1 . .
C C11 0.61365(10) 0.5756(3) 0.31389(7) 0.0195(3) Uani d . 1 . .
C C12 0.61004(10) 0.6396(3) 0.24669(8) 0.0194(3) Uani d . 1 . .
C C13 0.55682(10) 0.4984(3) 0.19381(8) 0.0228(4) Uani d . 1 . .
H H13 0.5557 0.5436 0.1491 0.027 Uiso calc R 1 . .
C C14 0.50597(10) 0.2934(3) 0.20667(8) 0.0227(4) Uani d . 1 . .
C C15 0.50676(10) 0.2231(3) 0.27206(8) 0.0235(4) Uani d . 1 . .
H H15 0.4710 0.0798 0.2801 0.028 Uiso calc R 1 . .
C C16 0.55915(10) 0.3614(3) 0.32419(8) 0.0223(4) Uani d . 1 . .
H H16 0.5592 0.3133 0.3686 0.027 Uiso calc R 1 . .
C C21 0.77979(11) 0.9796(3) 0.47154(8) 0.0269(4) Uani d . 1 . .
H H21A 0.7905 1.0997 0.5111 0.032 Uiso calc R 1 . .
H H21B 0.7532 1.0896 0.4315 0.032 Uiso calc R 1 . .
C C22 0.86642(12) 0.8638(4) 0.46542(10) 0.0410(5) Uani d . 1 . .
H H22A 0.9053 1.0120 0.4607 0.061 Uiso calc R 1 . .
H H22B 0.8560 0.7461 0.4261 0.061 Uiso calc R 1 . .
H H22C 0.8936 0.7587 0.5056 0.061 Uiso calc R 1 . .
C C31 0.69053(11) 0.8820(3) 0.58860(8) 0.0228(4) Uani d . 1 . .
C C32 0.74933(11) 1.0031(3) 0.64209(8) 0.0257(4) Uani d . 1 . .
H H32 0.8088 0.9494 0.6534 0.031 Uiso calc R 1 . .
C C33 0.72226(12) 1.2021(3) 0.67932(8) 0.0300(4) Uani d . 1 . .
H H33 0.7633 1.2831 0.7160 0.036 Uiso calc R 1 . .
C C34 0.63628(12) 1.2830(4) 0.66341(9) 0.0317(4) Uani d . 1 . .
H H34 0.6179 1.4195 0.6890 0.038 Uiso calc R 1 . .
C C35 0.57701(12) 1.1645(4) 0.61015(9) 0.0332(4) Uani d . 1 . .
H H35 0.5177 1.2198 0.5989 0.040 Uiso calc R 1 . .
C C36 0.60383(11) 0.9647(4) 0.57296(9) 0.0300(4) Uani d . 1 . .
H H36 0.5626 0.8836 0.5365 0.036 Uiso calc R 1 . .

loop_
_atom_site_aniso_label
_atom_site_aniso_U_11
_atom_site_aniso_U_22
_atom_site_aniso_U_33
_atom_site_aniso_U_12
_atom_site_aniso_U_13
_atom_site_aniso_U_23
O121 0.0417(8) 0.0314(7) 0.0260(6) -0.0003(6) 0.0118(6) 0.0090(5)
O122 0.0283(7) 0.0230(6) 0.0326(7) -0.0063(5) 0.0100(5) -0.0043(5)
O141 0.0493(9) 0.0554(9) 0.0250(7) -0.0098(7) -0.0019(6) -0.0049(6)
O142 0.0380(8) 0.0326(7) 0.0493(8) -0.0125(6) -0.0030(6) -0.0037(6)
N1 0.0242(7) 0.0225(7) 0.0210(7) -0.0041(6) 0.0067(6) 0.0003(6)
N2 0.0256(7) 0.0230(7) 0.0191(7) 0.0027(6) 0.0063(6) 0.0008(6)
N12 0.0228(7) 0.0203(7) 0.0256(7) 0.0040(6) 0.0086(6) 0.0033(6)
N14 0.0232(8) 0.0291(8) 0.0331(8) 0.0018(6) -0.0011(6) -0.0049(7)
C2 0.0230(8) 0.0197(8) 0.0231(8) 0.0056(7) 0.0058(7) -0.0023(7)
C3 0.0298(9) 0.0224(8) 0.0212(8) 0.0029(7) 0.0040(7) 0.0004(7)
C11 0.0188(8) 0.0171(8) 0.0226(8) 0.0040(6) 0.0056(6) -0.0013(6)
C12 0.0184(8) 0.0167(8) 0.0246(8) 0.0021(6) 0.0082(6) 0.0017(7)
C13 0.0227(9) 0.0248(9) 0.0213(8) 0.0060(7) 0.0066(7) 0.0008(7)
C14 0.0187(8) 0.0210(8) 0.0267(8) 0.0020(7) 0.0028(7) -0.0057(7)
C15 0.0205(8) 0.0188(8) 0.0327(9) -0.0007(7) 0.0097(7) -0.0003(7)
C16 0.0237(9) 0.0215(8) 0.0230(8) 0.0015(7) 0.0085(7) 0.0006(7)
C21 0.0311(10) 0.0275(9) 0.0217(8) -0.0036(7) 0.0063(7) -0.0053(7)
C22 0.0344(11) 0.0536(13) 0.0383(10) -0.0071(9) 0.0157(9) -0.0107(10)
C31 0.0286(9) 0.0205(8) 0.0204(8) 0.0025(7) 0.0084(7) 0.0044(7)
C32 0.0272(9) 0.0245(9) 0.0246(8) 0.0035(7) 0.0056(7) 0.0028(7)
C33 0.0404(11) 0.0275(9) 0.0219(8) -0.0012(8) 0.0081(8) -0.0024(7)
C34 0.0413(11) 0.0275(10) 0.0323(9) 0.0049(8) 0.0206(8) -0.0001(8)
C35 0.0288(10) 0.0361(10) 0.0382(10) 0.0070(8) 0.0149(8) 0.0046(9)
C36 0.0282(10) 0.0329(10) 0.0278(9) 0.0005(8) 0.0053(7) -0.0002(8)

loop_
_atom_type_symbol
_atom_type_description
_atom_type_scat_dispersion_real
_atom_type_scat_dispersion_imag
_atom_type_scat_source
C C 0.0033 0.0016 'International Tables Vol C Tables 4.2.6.8 and 6.1.1.4'
H H 0.0000 0.0000 'International Tables Vol C Tables 4.2.6.8 and 6.1.1.4'
N N 0.0061 0.0033 'International Tables Vol C Tables 4.2.6.8 and 6.1.1.4'
O O 0.0106 0.0060 'International Tables Vol C Tables 4.2.6.8 and 6.1.1.4'

loop_
_geom_angle_atom_site_label_1
_geom_angle_atom_site_label_2
_geom_angle_atom_site_label_3
_geom_angle_site_symmetry_1
_geom_angle_site_symmetry_3
_geom_angle
_geom_angle_publ_flag
C11 N1 N2 . . 119.42(13) ?
C11 N1 H1 . . 117.1 ?
N2 N1 H1 . . 123.1 ?
C2 N2 N1 . . 116.15(13) ?
O121 N12 O122 . . 122.28(13) ?
O121 N12 C12 . . 118.84(13) ?
O122 N12 C12 . . 118.88(13) ?
O141 N14 O142 . . 123.53(15) ?
O141 N14 C14 . . 118.82(15) ?
O142 N14 C14 . . 117.64(15) ?
N2 C2 C21 . . 126.70(14) ?
N2 C2 C3 . . 115.22(14) ?
C21 C2 C3 . . 117.99(14) ?
C2 C3 C31 . . 112.72(13) ?
C2 C3 H3A . . 109.0 ?
C31 C3 H3A . . 109.0 ?
C2 C3 H3B . . 109.0 ?
C31 C3 H3B . . 109.0 ?
H3A C3 H3B . . 107.8 ?
N1 C11 C12 . . 123.19(14) ?
N1 C11 C16 . . 120.26(14) ?
C12 C11 C16 . . 116.54(14) ?
C13 C12 C11 . . 121.67(14) ?
C13 C12 N12 . . 116.42(14) ?
C11 C12 N12 . . 121.91(14) ?
C14 C13 C12 . . 119.28(15) ?
C14 C13 H13 . . 120.4 ?
C12 C13 H13 . . 120.4 ?
C13 C14 C15 . . 121.32(15) ?
C13 C14 N14 . . 119.28(15) ?
C15 C14 N14 . . 119.38(15) ?
C16 C15 C14 . . 119.54(15) ?
C16 C15 H15 . . 120.2 ?
C14 C15 H15 . . 120.2 ?
C15 C16 C11 . . 121.65(15) ?
C15 C16 H16 . . 119.2 ?
C11 C16 H16 . . 119.2 ?
C2 C21 C22 . . 111.49(14) ?
C2 C21 H21A . . 109.3 ?
C22 C21 H21A . . 109.3 ?
C2 C21 H21B . . 109.3 ?
C22 C21 H21B . . 109.3 ?
H21A C21 H21B . . 108.0 ?
C21 C22 H22A . . 109.5 ?
C21 C22 H22B . . 109.5 ?
H22A C22 H22B . . 109.5 ?
C21 C22 H22C . . 109.5 ?
H22A C22 H22C . . 109.5 ?
H22B C22 H22C . . 109.5 ?
C32 C31 C36 . . 118.53(15) ?
C32 C31 C3 . . 121.28(15) ?
C36 C31 C3 . . 120.19(15) ?
C31 C32 C33 . . 120.67(16) ?
C31 C32 H32 . . 119.7 ?
C33 C32 H32 . . 119.7 ?
C34 C33 C32 . . 120.39(17) ?
C34 C33 H33 . . 119.8 ?
C32 C33 H33 . . 119.8 ?
C33 C34 C35 . . 119.58(16) ?
C33 C34 H34 . . 120.2 ?
C35 C34 H34 . . 120.2 ?
C34 C35 C36 . . 120.17(17) ?
C34 C35 H35 . . 119.9 ?
C36 C35 H35 . . 119.9 ?
C35 C36 C31 . . 120.67(17) ?
C35 C36 H36 . . 119.7 ?
C31 C36 H36 . . 119.7 ?

loop_
_geom_bond_atom_site_label_1
_geom_bond_atom_site_label_2
_geom_bond_site_symmetry_2
_geom_bond_distance
_geom_bond_publ_flag
O121 N12 . 1.2276(16) ?
O122 N12 . 1.2370(17) ?
O141 N14 . 1.2258(18) ?
O142 N14 . 1.2292(19) ?
N1 C11 . 1.3469(19) ?
N1 N2 . 1.3823(17) ?
N1 H1 . 0.85 ?
N2 C2 . 1.284(2) ?
N12 C12 . 1.445(2) ?
N14 C14 . 1.450(2) ?
C2 C21 . 1.501(2) ?
C2 C3 . 1.505(2) ?
C3 C31 . 1.510(2) ?
C3 H3A . 0.9900 ?
C3 H3B . 0.9900 ?
C11 C12 . 1.416(2) ?
C11 C16 . 1.420(2) ?
C12 C13 . 1.385(2) ?
C13 C14 . 1.366(2) ?
C13 H13 . 0.9500 ?
C14 C15 . 1.397(2) ?
C15 C16 . 1.362(2) ?
C15 H15 . 0.9500 ?
C16 H16 . 0.9500 ?
C21 C22 . 1.527(2) ?
C21 H21A . 0.9900 ?
C21 H21B . 0.9900 ?
C22 H22A . 0.9800 ?
C22 H22B . 0.9800 ?
C22 H22C . 0.9800 ?
C31 C32 . 1.385(2) ?
C31 C36 . 1.391(2) ?
C32 C33 . 1.387(2) ?
C32 H32 . 0.9500 ?
C33 C34 . 1.378(2) ?
C33 H33 . 0.9500 ?
C34 C35 . 1.379(3) ?
C34 H34 . 0.9500 ?
C35 C36 . 1.388(2) ?
C35 H35 . 0.9500 ?
C36 H36 . 0.9500 ?

loop_
_geom_hbond_atom_site_label_D
_geom_hbond_atom_site_label_H
_geom_hbond_atom_site_label_A
_geom_hbond_site_symmetry_A
_geom_hbond_distance_DH
_geom_hbond_distance_HA
_geom_hbond_distance_DA
_geom_hbond_angle_DHA
N1 H1 O122 . 0.85 1.95 2.5966(17) 132
C3 H3A O142 4_555 0.99 2.50 3.432(2) 158
C32 H32 O142 4_555 0.95 2.52 3.349(2) 146
C3 H3B Cg2 1_545 0.99 2.75 3.534(2) 136

loop_
_geom_torsion_atom_site_label_1
_geom_torsion_atom_site_label_2
_geom_torsion_atom_site_label_3
_geom_torsion_atom_site_label_4
_geom_torsion_site_symmetry_1
_geom_torsion_site_symmetry_2
_geom_torsion_site_symmetry_3
_geom_torsion_site_symmetry_4
_geom_torsion
_geom_torsion_publ_flag
C11 N1 N2 C2 . . . . 177.22(14) ?
N1 N2 C2 C21 . . . . -1.4(2) ?
N1 N2 C2 C3 . . . . -177.96(12) ?
N2 C2 C3 C31 . . . . -117.81(16) ?
C21 C2 C3 C31 . . . . 65.32(19) ?
N2 N1 C11 C12 . . . . -179.33(13) ?
N2 N1 C11 C16 . . . . 1.5(2) ?
N1 C11 C12 C13 . . . . -179.94(14) ?
C16 C11 C12 C13 . . . . -0.7(2) ?
N1 C11 C12 N12 . . . . 0.1(2) ?
C16 C11 C12 N12 . . . . 179.29(13) ?
O121 N12 C12 C13 . . . . -0.6(2) ?
O122 N12 C12 C13 . . . . 179.04(13) ?
O121 N12 C12 C11 . . . . 179.42(14) ?
O122 N12 C12 C11 . . . . -1.0(2) ?
C11 C12 C13 C14 . . . . 0.5(2) ?
N12 C12 C13 C14 . . . . -179.50(13) ?
C12 C13 C14 C15 . . . . -0.2(2) ?
C12 C13 C14 N14 . . . . -178.37(14) ?
O141 N14 C14 C13 . . . . -6.8(2) ?
O142 N14 C14 C13 . . . . 173.19(15) ?
O141 N14 C14 C15 . . . . 174.98(15) ?
O142 N14 C14 C15 . . . . -5.0(2) ?
C13 C14 C15 C16 . . . . 0.1(2) ?
N14 C14 C15 C16 . . . . 178.26(14) ?
C14 C15 C16 C11 . . . . -0.3(2) ?
N1 C11 C16 C15 . . . . 179.86(14) ?
C12 C11 C16 C15 . . . . 0.6(2) ?
N2 C2 C21 C22 . . . . -86.2(2) ?
C3 C2 C21 C22 . . . . 90.25(17) ?
C2 C3 C31 C32 . . . . -109.84(17) ?
C2 C3 C31 C36 . . . . 70.0(2) ?
C36 C31 C32 C33 . . . . 0.1(2) ?
C3 C31 C32 C33 . . . . 179.95(15) ?
C31 C32 C33 C34 . . . . -0.2(3) ?
C32 C33 C34 C35 . . . . 0.1(3) ?
C33 C34 C35 C36 . . . . 0.2(3) ?
C34 C35 C36 C31 . . . . -0.2(3) ?
C32 C31 C36 C35 . . . . 0.1(2) ?
C3 C31 C36 C35 . . . . -179.73(15) ?

loop_
_cod_related_entry_id
_cod_related_entry_database
_cod_related_entry_code
1 ChemSpider 4532741
